data_7214394
loop_
_publ_author_name
'Yang, Songjie'
'Pop, Flavia'
'Melan, Caroline'
'Brooks, Andrew C.'
'Martin, Lee'
'Horton, Peter'
'Auban-Senzier, Pascale'
'Rikken, Geert L. J. A.'
'Avarvari, Narcis'
'Wallis, John D.'

_publ_section_title
;
 Charge transfer complexes and radical cation salts of chiral methylated
 organosulfur donors
;
_journal_issue 19
_journal_name_full CrystEngComm
_journal_page_first 3906
_journal_paper_doi 10.1039/c3ce42539h
_journal_volume 16
_journal_year 2014
_chemical_absolute_configuration syn
_chemical_formula_sum 'C26 H20 N4 S8'
_chemical_formula_weight 644.94
_chemical_name_systematic
; 

S,S,S,S-TMET.TCNQ (from 1,1,2-trichloroethane)
;
_space_group_IT_number 1
_symmetry_cell_setting triclinic
_symmetry_space_group_name_Hall 'P 1'
_symmetry_space_group_name_H-M 'P 1'
_atom_sites_solution_hydrogens geom
_atom_sites_solution_primary direct
_atom_sites_solution_secondary difmap
_audit_creation_method SHELXL-97
_cell_angle_alpha 85.239(3)
_cell_angle_beta 84.402(3)
_cell_angle_gamma 68.304(4)
_cell_formula_units_Z 2
_cell_length_a 7.3179(5)
_cell_length_b 7.7876(7)
_cell_length_c 26.499(2)
_cell_measurement_reflns_used 4597
_cell_measurement_temperature 150(2)
_cell_measurement_theta_max 28.6190
_cell_measurement_theta_min 3.6510
_cell_volume 1394.67(19)
_computing_cell_refinement
;
CrysAlisPro, Agilent Technologies,
Version 1.171.36.28 (release 01-02-2013 CrysAlis171 .NET)
(compiled Feb  1 2013,16:14:44)
;
_computing_data_collection
;
CrysAlisPro, Agilent Technologies,
Version 1.171.36.28 (release 01-02-2013 CrysAlis171 .NET)
(compiled Feb  1 2013,16:14:44)
;
_computing_data_reduction
;
CrysAlisPro, Agilent Technologies,
Version 1.171.36.28 (release 01-02-2013 CrysAlis171 .NET)
(compiled Feb  1 2013,16:14:44)
;
_computing_structure_refinement 'SHELXL-97 (Sheldrick, 1997)'
_computing_structure_solution 'SHELXS-97 (Sheldrick, 1990)'
_diffrn_ambient_temperature 150(2)
_diffrn_detector_area_resol_mean 15.9832
_diffrn_measured_fraction_theta_full 0.983
_diffrn_measured_fraction_theta_max 0.960
_diffrn_measurement_device_type 'Xcalibur, Sapphire3, Gemini'
_diffrn_measurement_method '\w scans'
_diffrn_radiation_monochromator graphite
_diffrn_radiation_source 'Enhance (Mo) X-ray Source'
_diffrn_radiation_type MoK\a
_diffrn_radiation_wavelength 0.71073
_diffrn_reflns_av_R_equivalents 0.0407
_diffrn_reflns_av_sigmaI/netI 0.0560
_diffrn_reflns_limit_h_max 9
_diffrn_reflns_limit_h_min -9
_diffrn_reflns_limit_k_max 9
_diffrn_reflns_limit_k_min -10
_diffrn_reflns_limit_l_max 23
_diffrn_reflns_limit_l_min -34
_diffrn_reflns_number 12461
_diffrn_reflns_theta_full 27.00
_diffrn_reflns_theta_max 27.49
_diffrn_reflns_theta_min 2.96
_exptl_absorpt_coefficient_mu 0.666
_exptl_absorpt_correction_T_max 0.965
_exptl_absorpt_correction_T_min 0.847
_exptl_absorpt_correction_type analytical
_exptl_absorpt_process_details
;
CrysAlisPro, Agilent Technologies,
Version 1.171.36.28 (release 01-02-2013 CrysAlis171 .NET)
(compiled Feb  1 2013,16:14:44)
Analytical numeric absorption correction using a multifaceted crystal
            model based on expressions derived by R.C. Clark & J.S. Reid.
(Clark, R. C. & Reid, J. S. (1995). Acta Cryst. A51, 887-897)
;
_exptl_crystal_colour black
_exptl_crystal_density_diffrn 1.536
_exptl_crystal_density_method 'not measured'
_exptl_crystal_description plate
_exptl_crystal_F_000 664
_exptl_crystal_size_max 0.4159
_exptl_crystal_size_mid 0.0913
_exptl_crystal_size_min 0.0558
_refine_diff_density_max 0.800
_refine_diff_density_min -0.459
_refine_diff_density_rms 0.089
_refine_ls_abs_structure_details 'Flack H D (1983), Acta Cryst. A39, 876-881'
_refine_ls_abs_structure_Flack -0.06(9)
_refine_ls_extinction_method none
_refine_ls_goodness_of_fit_ref 1.063
_refine_ls_hydrogen_treatment constr
_refine_ls_matrix_type full
_refine_ls_number_parameters 693
_refine_ls_number_reflns 7607
_refine_ls_number_restraints 3
_refine_ls_restrained_S_all 1.063
_refine_ls_R_factor_all 0.0541
_refine_ls_R_factor_gt 0.0494
_refine_ls_shift/su_max 0.000
_refine_ls_shift/su_mean 0.000
_refine_ls_structure_factor_coef Fsqd
_refine_ls_weighting_details 'calc w=1/[\s^2^(Fo^2^)+(0.0770P)^2^+0.0000P] where P=(Fo^2^+2Fc^2^)/3'
_refine_ls_weighting_scheme calc
_refine_ls_wR_factor_gt 0.1250
_refine_ls_wR_factor_ref 0.1287
_reflns_number_gt 6995
_reflns_number_total 7607
_reflns_threshold_expression >2sigma(I)
_cod_data_source_file c3ce42539h2.cif
_cod_data_source_block tmettcnq
_cod_original_cell_volume 1394.7(2)
_cod_original_sg_symbol_H-M P1
_cod_database_code 7214394

loop_
_symmetry_equiv_pos_as_xyz
'x, y, z'

loop_
_atom_site_label
_atom_site_type_symbol
_atom_site_fract_x
_atom_site_fract_y
_atom_site_fract_z
_atom_site_U_iso_or_equiv
_atom_site_adp_type
_atom_site_occupancy
_atom_site_symmetry_multiplicity
_atom_site_calc_flag
_atom_site_refinement_flags
S1A S 0.0967(2) 1.4101(2) 0.87089(6) 0.0265(3) Uani 1 1 d .
S2A S 0.2056(3) 0.9818(2) 0.94039(6) 0.0300(4) Uani 1 1 d .
S3A S 0.1895(2) 1.18260(18) 0.78142(5) 0.0207(3) Uani 1 1 d .
S4A S 0.2924(2) 0.82390(19) 0.84000(5) 0.0216(3) Uani 1 1 d .
S5A S 0.1698(2) 0.98673(18) 0.68041(5) 0.0197(3) Uani 1 1 d .
S6A S 0.2804(2) 0.62360(19) 0.73739(5) 0.0190(3) Uani 1 1 d .
S7A S 0.0447(2) 0.8637(2) 0.59198(5) 0.0241(3) Uani 1 1 d .
S8A S 0.1915(2) 0.44022(19) 0.65298(6) 0.0216(3) Uani 1 1 d .
C1A C 0.0274(8) 1.3665(7) 0.93679(19) 0.0236(11) Uani 1 1 d .
H1A H 0.0140 1.4790 0.9547 0.028 Uiso 1 1 calc R
C2A C 0.1911(8) 1.2030(8) 0.96217(19) 0.0286(12) Uani 1 1 d .
H2A H 0.1479 1.2022 0.9991 0.034 Uiso 1 1 calc R
C3A C 0.1664(8) 1.1904(8) 0.8479(2) 0.0204(12) Uani 1 1 d .
C4A C 0.2123(8) 1.0247(8) 0.8744(2) 0.0205(12) Uani 1 1 d .
C5A C 0.2331(8) 0.9449(8) 0.7812(2) 0.0185(12) Uani 1 1 d .
C6A C 0.2267(7) 0.8640(8) 0.7386(2) 0.0170(11) Uani 1 1 d .
C7A C 0.1356(8) 0.8074(8) 0.6520(2) 0.0187(12) Uani 1 1 d .
C8A C 0.1866(8) 0.6435(8) 0.6777(2) 0.0201(12) Uani 1 1 d .
C9A C 0.1200(8) 0.6438(7) 0.56056(19) 0.0235(11) Uani 1 1 d .
H9A H -0.0003 0.6125 0.5594 0.028 Uiso 1 1 calc R
C10A C 0.2740(8) 0.4798(7) 0.58738(19) 0.0243(11) Uani 1 1 d .
H10A H 0.3995 0.5036 0.5868 0.029 Uiso 1 1 calc R
C11A C -0.1754(9) 1.3493(9) 0.9435(2) 0.0329(14) Uani 1 1 d .
H11A H -0.1691 1.2378 0.9276 0.049 Uiso 1 1 calc R
H11B H -0.2725 1.4583 0.9274 0.049 Uiso 1 1 calc R
H11C H -0.2146 1.3407 0.9798 0.049 Uiso 1 1 calc R
C12A C 0.3884(9) 1.2252(9) 0.9588(2) 0.0358(14) Uani 1 1 d .
H12A H 0.4386 1.2260 0.9231 0.054 Uiso 1 1 calc R
H12B H 0.4815 1.1220 0.9778 0.054 Uiso 1 1 calc R
H12C H 0.3730 1.3420 0.9732 0.054 Uiso 1 1 calc R
C13A C 0.1880(11) 0.6830(10) 0.5062(2) 0.0369(16) Uani 1 1 d .
H13A H 0.3067 0.7131 0.5061 0.055 Uiso 1 1 calc R
H13C H 0.0834 0.7877 0.4909 0.055 Uiso 1 1 calc R
H13B H 0.2177 0.5734 0.4866 0.055 Uiso 1 1 calc R
C14A C 0.3151(11) 0.2976(9) 0.5621(3) 0.0402(18) Uani 1 1 d .
H14B H 0.1919 0.2754 0.5618 0.060 Uiso 1 1 calc R
H14C H 0.4096 0.1955 0.5812 0.060 Uiso 1 1 calc R
H14A H 0.3703 0.3055 0.5271 0.060 Uiso 1 1 calc R
S1B S 0.8930(2) -0.41780(19) 0.13267(6) 0.0226(3) Uani 1 1 d .
S2B S 0.8207(2) -0.0045(2) 0.05795(6) 0.0300(4) Uani 1 1 d .
S3B S 0.80541(19) -0.18015(19) 0.21845(5) 0.0206(3) Uani 1 1 d .
S4B S 0.7325(2) 0.17028(19) 0.15688(5) 0.0231(3) Uani 1 1 d .
S5B S 0.8252(2) 0.01279(19) 0.31823(6) 0.0210(3) Uani 1 1 d .
S6B S 0.7288(2) 0.37557(18) 0.26168(5) 0.0199(3) Uani 1 1 d .
S7B S 0.9232(2) 0.1454(2) 0.41075(6) 0.0230(3) Uani 1 1 d .
S8B S 0.8119(2) 0.5631(2) 0.34383(6) 0.0218(3) Uani 1 1 d .
C1B C 0.8632(8) -0.3759(7) 0.06465(18) 0.0239(11) Uani 1 1 d .
H1B H 0.9370 -0.4968 0.0488 0.029 Uiso 1 1 calc R
C2B C 0.9569(8) -0.2412(8) 0.04078(18) 0.0254(11) Uani 1 1 d .
H2B H 0.9527 -0.2425 0.0032 0.030 Uiso 1 1 calc R
C3B C 0.8302(8) -0.1927(8) 0.1523(2) 0.0197(12) Uani 1 1 d .
C4B C 0.8030(9) -0.0365(8) 0.1237(2) 0.0223(13) Uani 1 1 d .
C5B C 0.7763(8) 0.0551(8) 0.2167(2) 0.0187(12) Uani 1 1 d .
C6B C 0.7799(8) 0.1380(8) 0.2591(2) 0.0181(12) Uani 1 1 d .
C7B C 0.8575(8) 0.1919(8) 0.3485(2) 0.0194(12) Uani 1 1 d .
C8B C 0.8106(8) 0.3581(8) 0.3232(2) 0.0181(12) Uani 1 1 d .
C9B C 0.7716(8) 0.3660(7) 0.43687(18) 0.0225(11) Uani 1 1 d .
H9B H 0.6302 0.3927 0.4314 0.027 Uiso 1 1 calc R
C10B C 0.8304(8) 0.5250(7) 0.41289(18) 0.0214(10) Uani 1 1 d .
H10B H 0.9707 0.4974 0.4198 0.026 Uiso 1 1 calc R
C11B C 0.6446(8) -0.3205(9) 0.0529(2) 0.0313(13) Uani 1 1 d .
H11F H 0.5670 -0.1993 0.0663 0.047 Uiso 1 1 calc R
H11E H 0.5930 -0.4130 0.0689 0.047 Uiso 1 1 calc R
H11D H 0.6358 -0.3141 0.0161 0.047 Uiso 1 1 calc R
C12B C 1.1745(9) -0.3042(11) 0.0512(2) 0.0364(16) Uani 1 1 d .
H12E H 1.1857 -0.2985 0.0875 0.055 Uiso 1 1 calc R
H12F H 1.2338 -0.2228 0.0318 0.055 Uiso 1 1 calc R
H12D H 1.2434 -0.4316 0.0410 0.055 Uiso 1 1 calc R
C13B C 0.7996(11) 0.3400(10) 0.4943(2) 0.0358(16) Uani 1 1 d .
H13D H 0.9380 0.3141 0.4998 0.054 Uiso 1 1 calc R
H13E H 0.7628 0.2362 0.5086 0.054 Uiso 1 1 calc R
H13F H 0.7159 0.4532 0.5110 0.054 Uiso 1 1 calc R
C14B C 0.7058(11) 0.7127(9) 0.4340(3) 0.0347(15) Uani 1 1 d .
H14F H 0.5659 0.7298 0.4352 0.052 Uiso 1 1 calc R
H14E H 0.7294 0.8112 0.4121 0.052 Uiso 1 1 calc R
H14D H 0.7421 0.7176 0.4684 0.052 Uiso 1 1 calc R
N1C N 0.7287(8) 0.3199(8) 0.6423(2) 0.0297(12) Uani 1 1 d .
N2C N 0.5657(8) 0.8364(8) 0.5614(2) 0.0337(13) Uani 1 1 d .
N3C N 0.7983(9) 0.8198(8) 0.9086(2) 0.0364(14) Uani 1 1 d .
N4C N 0.6410(9) 1.3457(8) 0.8225(2) 0.0327(13) Uani 1 1 d .
C1C C 0.6914(8) 0.7453(8) 0.6898(2) 0.0185(11) Uani 1 1 d .
C2C C 0.7459(8) 0.6363(8) 0.7370(2) 0.0200(12) Uani 1 1 d .
H2C H 0.7751 0.5067 0.7382 0.024 Uiso 1 1 calc R
C3C C 0.7552(8) 0.7188(9) 0.7790(2) 0.0207(12) Uani 1 1 d .
H3C H 0.7889 0.6465 0.8098 0.025 Uiso 1 1 calc R
C4C C 0.7154(8) 0.9124(8) 0.7779(2) 0.0177(11) Uani 1 1 d .
C5C C 0.6695(8) 1.0191(8) 0.7316(2) 0.0204(12) Uani 1 1 d .
H5C H 0.6472 1.1474 0.7307 0.025 Uiso 1 1 calc R
C6C C 0.6567(8) 0.9413(7) 0.6885(2) 0.0173(11) Uani 1 1 d .
H6C H 0.6254 1.0150 0.6579 0.021 Uiso 1 1 calc R
C7C C 0.7027(8) 0.4739(9) 0.6458(2) 0.0218(12) Uani 1 1 d .
C8C C 0.6704(8) 0.6644(8) 0.6468(2) 0.0207(12) Uani 1 1 d .
C9C C 0.6119(8) 0.7645(8) 0.6000(2) 0.0194(12) Uani 1 1 d .
C10C C 0.7654(9) 0.8955(8) 0.8703(2) 0.0257(13) Uani 1 1 d .
C11C C 0.7214(8) 0.9958(8) 0.8218(2) 0.0218(12) Uani 1 1 d .
C12C C 0.6751(9) 1.1932(9) 0.8224(2) 0.0251(13) Uani 1 1 d .
N1D N 0.2798(8) 0.6776(7) 0.3612(2) 0.0316(12) Uani 1 1 d .
N2D N 0.4167(8) 0.1497(8) 0.4406(2) 0.0302(12) Uani 1 1 d .
N3D N 0.2395(8) 0.1839(8) 0.0902(2) 0.0346(13) Uani 1 1 d .
N4D N 0.3497(9) -0.3383(8) 0.1782(2) 0.0368(14) Uani 1 1 d .
C1D C 0.3095(7) 0.2579(8) 0.3120(2) 0.0194(12) Uani 1 1 d .
C2D C 0.2666(7) 0.3648(8) 0.2654(2) 0.0204(12) Uani 1 1 d .
H2D H 0.2418 0.4936 0.2648 0.024 Uiso 1 1 calc R
C3D C 0.2602(8) 0.2888(8) 0.2218(2) 0.0203(12) Uani 1 1 d .
H3D H 0.2360 0.3633 0.1911 0.024 Uiso 1 1 calc R
C4D C 0.2898(8) 0.0947(9) 0.2217(2) 0.0209(12) Uani 1 1 d .
C5D C 0.3242(8) -0.0144(8) 0.2702(2) 0.0200(12) Uani 1 1 d .
H5D H 0.3397 -0.1413 0.2717 0.024 Uiso 1 1 calc R
C6D C 0.3336(8) 0.0655(8) 0.3124(2) 0.0227(13) Uani 1 1 d .
H6D H 0.3568 -0.0069 0.3434 0.027 Uiso 1 1 calc R
C7D C 0.2996(8) 0.5276(8) 0.3568(2) 0.0222(12) Uani 1 1 d .
C8D C 0.3266(8) 0.3340(8) 0.3548(2) 0.0213(12) Uani 1 1 d .
C9D C 0.3744(8) 0.2282(9) 0.4020(2) 0.0225(13) Uani 1 1 d .
C10D C 0.2627(9) 0.1082(9) 0.1299(2) 0.0240(13) Uani 1 1 d .
C11D C 0.2904(8) 0.0101(8) 0.1784(2) 0.0208(12) Uani 1 1 d .
C12D C 0.3205(9) -0.1826(9) 0.1785(2) 0.0246(13) Uani 1 1 d .

loop_
_atom_site_aniso_label
_atom_site_aniso_U_11
_atom_site_aniso_U_22
_atom_site_aniso_U_33
_atom_site_aniso_U_23
_atom_site_aniso_U_13
_atom_site_aniso_U_12
S1A 0.0403(8) 0.0202(8) 0.0161(7) -0.0041(6) -0.0025(6) -0.0070(6)
S2A 0.0518(9) 0.0228(8) 0.0128(7) -0.0001(6) -0.0052(6) -0.0100(7)
S3A 0.0307(7) 0.0176(7) 0.0123(7) -0.0016(5) -0.0026(5) -0.0065(6)
S4A 0.0304(7) 0.0175(7) 0.0154(7) -0.0025(5) -0.0017(6) -0.0066(6)
S5A 0.0295(7) 0.0152(7) 0.0149(7) -0.0012(5) -0.0062(5) -0.0075(6)
S6A 0.0263(7) 0.0179(7) 0.0143(7) -0.0018(5) -0.0051(5) -0.0086(6)
S7A 0.0321(7) 0.0240(8) 0.0143(7) -0.0005(5) -0.0076(6) -0.0068(6)
S8A 0.0310(7) 0.0176(7) 0.0181(7) -0.0034(5) -0.0043(6) -0.0098(6)
C1A 0.029(3) 0.028(3) 0.013(2) -0.006(2) -0.001(2) -0.009(2)
C2A 0.038(3) 0.035(3) 0.009(2) -0.006(2) -0.006(2) -0.007(3)
C3A 0.021(3) 0.026(3) 0.013(3) -0.005(2) -0.006(2) -0.004(2)
C4A 0.030(3) 0.021(3) 0.013(3) -0.006(2) -0.003(2) -0.009(2)
C5A 0.020(3) 0.021(3) 0.012(3) 0.002(2) 0.000(2) -0.005(2)
C6A 0.019(3) 0.017(3) 0.013(3) -0.001(2) -0.002(2) -0.005(2)
C7A 0.023(3) 0.020(3) 0.015(3) -0.005(2) -0.003(2) -0.008(2)
C8A 0.019(3) 0.020(3) 0.023(3) -0.012(2) -0.002(2) -0.006(2)
C9A 0.028(3) 0.022(3) 0.017(3) -0.007(2) -0.010(2) -0.003(2)
C10A 0.027(3) 0.030(3) 0.018(3) -0.007(2) -0.001(2) -0.011(2)
C11A 0.029(3) 0.039(4) 0.029(3) -0.007(3) 0.004(2) -0.011(3)
C12A 0.041(3) 0.038(3) 0.027(3) -0.004(3) -0.011(3) -0.009(3)
C13A 0.049(4) 0.044(4) 0.015(3) -0.006(3) -0.004(3) -0.013(3)
C14A 0.053(4) 0.026(4) 0.030(4) -0.017(3) -0.007(3) 0.003(3)
S1B 0.0349(8) 0.0184(7) 0.0139(7) -0.0042(5) -0.0046(6) -0.0077(6)
S2B 0.0484(9) 0.0282(8) 0.0134(8) 0.0008(6) -0.0063(6) -0.0134(7)
S3B 0.0292(7) 0.0196(8) 0.0135(7) -0.0037(6) -0.0006(6) -0.0091(6)
S4B 0.0354(8) 0.0175(7) 0.0165(7) -0.0015(6) -0.0041(6) -0.0089(6)
S5B 0.0280(7) 0.0193(7) 0.0182(7) -0.0020(6) -0.0045(6) -0.0107(6)
S6B 0.0278(7) 0.0172(7) 0.0153(7) -0.0016(6) -0.0044(5) -0.0082(6)
S7B 0.0303(7) 0.0214(7) 0.0173(7) -0.0021(5) -0.0071(5) -0.0077(6)
S8B 0.0331(8) 0.0208(8) 0.0150(7) -0.0037(5) -0.0019(6) -0.0131(6)
C1B 0.031(3) 0.026(3) 0.012(2) -0.008(2) -0.003(2) -0.005(2)
C2B 0.033(3) 0.038(3) 0.007(2) -0.004(2) -0.003(2) -0.013(3)
C3B 0.030(3) 0.017(3) 0.010(3) -0.005(2) 0.001(2) -0.005(2)
C4B 0.029(3) 0.020(3) 0.017(3) -0.001(2) -0.005(2) -0.007(2)
C5B 0.020(3) 0.017(3) 0.022(3) -0.006(2) -0.003(2) -0.009(2)
C6B 0.018(3) 0.018(3) 0.020(3) -0.006(2) -0.001(2) -0.007(2)
C7B 0.022(3) 0.019(3) 0.017(3) -0.006(2) -0.003(2) -0.005(2)
C8B 0.023(3) 0.016(3) 0.016(3) -0.001(2) -0.002(2) -0.008(2)
C9B 0.024(3) 0.029(3) 0.015(3) -0.003(2) -0.005(2) -0.007(2)
C10B 0.032(3) 0.022(3) 0.012(2) -0.0035(19) -0.004(2) -0.010(2)
C11B 0.027(3) 0.045(4) 0.026(3) -0.006(3) -0.006(2) -0.016(3)
C12B 0.026(3) 0.065(5) 0.021(3) 0.003(3) -0.006(2) -0.020(3)
C13B 0.055(4) 0.038(4) 0.014(3) -0.002(3) -0.004(3) -0.017(3)
C14B 0.054(4) 0.029(4) 0.022(3) -0.002(3) 0.002(3) -0.017(3)
N1C 0.034(3) 0.032(3) 0.024(3) 0.003(2) -0.008(2) -0.012(2)
N2C 0.042(3) 0.031(3) 0.026(3) -0.004(2) -0.002(2) -0.010(2)
N3C 0.048(3) 0.033(3) 0.026(3) -0.004(2) -0.006(2) -0.010(3)
N4C 0.049(3) 0.025(3) 0.025(3) -0.002(2) -0.007(2) -0.013(3)
C1C 0.020(3) 0.018(3) 0.014(3) -0.005(2) 0.000(2) -0.002(2)
C2C 0.022(3) 0.020(3) 0.018(3) 0.007(2) -0.004(2) -0.008(2)
C3C 0.019(3) 0.029(3) 0.013(3) -0.002(2) -0.006(2) -0.006(2)
C4C 0.014(2) 0.021(3) 0.017(3) -0.004(2) 0.001(2) -0.005(2)
C5C 0.021(3) 0.021(3) 0.019(3) -0.003(2) 0.000(2) -0.008(2)
C6C 0.018(3) 0.017(3) 0.018(3) -0.001(2) -0.005(2) -0.006(2)
C7C 0.023(3) 0.029(4) 0.014(3) 0.001(2) -0.009(2) -0.009(3)
C8C 0.021(3) 0.023(3) 0.013(3) 0.000(2) 0.000(2) -0.004(2)
C9C 0.023(3) 0.017(3) 0.018(3) -0.001(2) -0.002(2) -0.008(2)
C10C 0.029(3) 0.018(3) 0.027(3) -0.006(2) -0.007(2) -0.003(2)
C11C 0.026(3) 0.026(3) 0.014(3) -0.005(2) -0.006(2) -0.008(2)
C12C 0.032(3) 0.028(4) 0.013(3) 0.003(2) -0.007(2) -0.009(3)
N1D 0.045(3) 0.023(3) 0.032(3) -0.005(2) -0.009(2) -0.015(2)
N2D 0.044(3) 0.027(3) 0.018(3) -0.001(2) -0.008(2) -0.009(2)
N3D 0.050(3) 0.031(3) 0.018(3) -0.002(2) -0.008(2) -0.008(3)
N4D 0.052(4) 0.041(4) 0.024(3) 0.000(3) -0.006(3) -0.024(3)
C1D 0.012(2) 0.026(3) 0.019(3) 0.001(2) -0.002(2) -0.006(2)
C2D 0.017(3) 0.021(3) 0.022(3) -0.005(2) -0.005(2) -0.003(2)
C3D 0.023(3) 0.018(3) 0.018(3) 0.003(2) -0.003(2) -0.006(2)
C4D 0.019(3) 0.030(3) 0.014(3) 0.000(2) -0.004(2) -0.009(2)
C5D 0.029(3) 0.018(3) 0.014(3) -0.001(2) -0.001(2) -0.010(2)
C6D 0.024(3) 0.028(3) 0.012(3) 0.003(2) 0.001(2) -0.006(2)
C7D 0.022(3) 0.024(3) 0.022(3) -0.004(2) -0.002(2) -0.009(2)
C8D 0.023(3) 0.021(3) 0.022(3) -0.003(2) -0.003(2) -0.008(2)
C9D 0.024(3) 0.026(3) 0.017(3) -0.009(2) 0.003(2) -0.008(2)
C10D 0.028(3) 0.034(4) 0.012(3) -0.008(2) -0.007(2) -0.011(3)
C11D 0.018(3) 0.021(3) 0.023(3) 0.002(2) -0.005(2) -0.006(2)
C12D 0.034(3) 0.029(3) 0.013(3) -0.003(2) -0.009(2) -0.013(3)

loop_
_atom_type_symbol
_atom_type_description
_atom_type_scat_dispersion_real
_atom_type_scat_dispersion_imag
_atom_type_scat_source
C C 0.0033 0.0016 'International Tables Vol C Tables 4.2.6.8 and 6.1.1.4'
H H 0.0000 0.0000 'International Tables Vol C Tables 4.2.6.8 and 6.1.1.4'
N N 0.0061 0.0033 'International Tables Vol C Tables 4.2.6.8 and 6.1.1.4'
S S 0.1246 0.1234 'International Tables Vol C Tables 4.2.6.8 and 6.1.1.4'

loop_
_geom_angle_atom_site_label_1
_geom_angle_atom_site_label_2
_geom_angle_atom_site_label_3
_geom_angle
C3A S1A C1A 101.0(3)
C4A S2A C2A 101.4(3)
C3A S3A C5A 95.0(3)
C4A S4A C5A 94.2(3)
C7A S5A C6A 94.6(3)
C8A S6A C6A 93.3(3)
C7A S7A C9A 105.9(3)
C8A S8A C10A 98.8(3)
C11A C1A C2A 113.7(5)
C11A C1A S1A 111.9(4)
C2A C1A S1A 112.1(4)
C12A C2A C1A 114.0(5)
C12A C2A S2A 113.2(4)
C1A C2A S2A 111.3(4)
C4A C3A S1A 128.6(4)
C4A C3A S3A 116.2(4)
S1A C3A S3A 115.2(3)
C3A C4A S2A 128.3(5)
C3A C4A S4A 117.9(4)
S2A C4A S4A 113.8(3)
C6A C5A S4A 123.7(4)
C6A C5A S3A 121.9(4)
S4A C5A S3A 114.4(3)
C5A C6A S5A 122.9(4)
C5A C6A S6A 122.3(4)
S5A C6A S6A 114.8(3)
C8A C7A S7A 127.7(4)
C8A C7A S5A 117.0(4)
S7A C7A S5A 115.2(3)
C7A C8A S8A 124.1(4)
C7A C8A S6A 118.3(4)
S8A C8A S6A 117.2(3)
C13A C9A C10A 113.1(5)
C13A C9A S7A 105.8(4)
C10A C9A S7A 114.7(3)
C9A C10A C14A 111.9(4)
C9A C10A S8A 112.1(4)
C14A C10A S8A 105.0(4)
C3B S1B C1B 101.5(3)
C4B S2B C2B 100.0(3)
C3B S3B C5B 94.4(3)
C5B S4B C4B 94.4(3)
C7B S5B C6B 94.4(3)
C6B S6B C8B 94.7(3)
C7B S7B C9B 99.3(3)
C8B S8B C10B 105.4(2)
C2B C1B C11B 113.3(4)
C2B C1B S1B 112.3(3)
C11B C1B S1B 111.5(4)
C1B C2B C12B 111.9(5)
C1B C2B S2B 113.0(4)
C12B C2B S2B 111.8(4)
C4B C3B S1B 128.6(4)
C4B C3B S3B 118.3(4)
S1B C3B S3B 113.1(3)
C3B C4B S2B 129.2(5)
C3B C4B S4B 116.3(4)
S2B C4B S4B 114.5(3)
C6B C5B S4B 124.0(4)
C6B C5B S3B 121.3(4)
S4B C5B S3B 114.7(3)
C5B C6B S6B 124.0(4)
C5B C6B S5B 121.4(4)
S6B C6B S5B 114.4(3)
C8B C7B S7B 125.3(5)
C8B C7B S5B 117.3(4)
S7B C7B S5B 117.0(3)
C7B C8B S8B 128.5(4)
C7B C8B S6B 116.9(4)
S8B C8B S6B 114.6(3)
C10B C9B C13B 111.1(5)
C10B C9B S7B 112.3(4)
C13B C9B S7B 105.5(4)
C14B C10B C9B 113.7(5)
C14B C10B S8B 104.3(4)
C9B C10B S8B 114.9(3)
C8C C1C C6C 120.5(5)
C8C C1C C2C 121.0(5)
C6C C1C C2C 118.5(5)
C3C C2C C1C 120.2(6)
C2C C3C C4C 121.0(5)
C11C C4C C5C 120.4(6)
C11C C4C C3C 120.3(5)
C5C C4C C3C 119.3(5)
C6C C5C C4C 121.4(6)
C5C C6C C1C 119.4(5)
N1C C7C C8C 176.5(6)
C1C C8C C7C 123.0(5)
C1C C8C C9C 123.7(6)
C7C C8C C9C 113.3(5)
N2C C9C C8C 176.4(7)
N3C C10C C11C 178.9(7)
C4C C11C C12C 121.7(5)
C4C C11C C10C 123.2(6)
C12C C11C C10C 115.1(5)
N4C C12C C11C 179.2(8)
C8D C1D C2D 121.4(6)
C8D C1D C6D 120.9(5)
C2D C1D C6D 117.7(5)
C3D C2D C1D 122.1(6)
C2D C3D C4D 120.3(5)
C11D C4D C3D 122.5(5)
C11D C4D C5D 119.6(6)
C3D C4D C5D 117.9(5)
C6D C5D C4D 119.9(5)
C5D C6D C1D 122.0(5)
N1D C7D C8D 176.3(7)
C1D C8D C9D 122.5(6)
C1D C8D C7D 123.3(5)
C9D C8D C7D 114.3(5)
N2D C9D C8D 176.4(7)
N3D C10D C11D 178.2(7)
C4D C11D C10D 122.1(6)
C4D C11D C12D 122.3(5)
C10D C11D C12D 115.6(5)
N4D C12D C11D 178.3(7)

loop_
_geom_bond_atom_site_label_1
_geom_bond_atom_site_label_2
_geom_bond_distance
S1A C3A 1.740(6)
S1A C1A 1.811(5)
S2A C4A 1.752(6)
S2A C2A 1.824(6)
S3A C3A 1.756(6)
S3A C5A 1.759(6)
S4A C4A 1.754(6)
S4A C5A 1.757(5)
S5A C7A 1.747(6)
S5A C6A 1.748(5)
S6A C8A 1.758(6)
S6A C6A 1.767(6)
S7A C7A 1.743(6)
S7A C9A 1.839(5)
S8A C8A 1.750(6)
S8A C10A 1.824(5)
C1A C11A 1.531(8)
C1A C2A 1.548(7)
C2A C12A 1.510(8)
C3A C4A 1.359(8)
C5A C6A 1.350(7)
C7A C8A 1.336(8)
C9A C13A 1.522(8)
C9A C10A 1.532(7)
C10A C14A 1.535(8)
S1B C3B 1.750(6)
S1B C1B 1.825(5)
S2B C4B 1.738(6)
S2B C2B 1.814(6)
S3B C3B 1.753(6)
S3B C5B 1.762(6)
S4B C5B 1.752(6)
S4B C4B 1.779(6)
S5B C7B 1.764(6)
S5B C6B 1.767(6)
S6B C6B 1.752(6)
S6B C8B 1.770(6)
S7B C7B 1.735(6)
S7B C9B 1.817(5)
S8B C8B 1.732(6)
S8B C10B 1.839(5)
C1B C2B 1.519(7)
C1B C11B 1.551(7)
C2B C12B 1.529(8)
C3B C4B 1.338(8)
C5B C6B 1.350(7)
C7B C8B 1.347(8)
C9B C10B 1.528(7)
C9B C13B 1.542(8)
C10B C14B 1.527(8)
N1C C7C 1.152(8)
N2C C9C 1.143(7)
N3C C10C 1.130(8)
N4C C12C 1.120(8)
C1C C8C 1.394(8)
C1C C6C 1.450(7)
C1C C2C 1.453(8)
C2C C3C 1.350(8)
C3C C4C 1.425(8)
C4C C11C 1.391(8)
C4C C5C 1.418(8)
C5C C6C 1.363(8)
C7C C8C 1.415(8)
C8C C9C 1.424(8)
C10C C11C 1.447(8)
C11C C12C 1.447(8)
N1D C7D 1.137(8)
N2D C9D 1.157(8)
N3D C10D 1.159(8)
N4D C12D 1.152(8)
C1D C8D 1.357(8)
C1D C2D 1.426(8)
C1D C6D 1.441(8)
C2D C3D 1.353(8)
C3D C4D 1.445(8)
C4D C11D 1.370(8)
C4D C5D 1.470(8)
C5D C6D 1.343(8)
C7D C8D 1.451(8)
C8D C9D 1.437(8)
C10D C11D 1.431(8)
C11D C12D 1.434(9)
